data_2244230
loop_
_publ_author_name
'Karthammaiah, Geethanjali N.'
'Rao Amaraneni, Sreenivasa'
'Solomon, Anand K.'

_publ_section_title
;
 Co-crystal of nadifloxacin with oxalic acid.
;
_journal_coeditor_code MW2196
_journal_issue 'Pt 4'
_journal_name_full 'Acta crystallographica. Section E, Crystallographic communications'
_journal_page_first 319
_journal_page_last 322
_journal_paper_doi 10.1107/S2056989023002244
_journal_volume 79
_journal_year 2023
_chemical_formula_iupac 'C19 H21 F N2 O4, 0.5C2 H2 O4'
_chemical_formula_moiety 'C19 H21 F N2 O4, 0.5(C2 H2 O4)'
_chemical_formula_sum 'C20 H22 F N2 O6'
_chemical_formula_weight 405.39
_chemical_name_common
;
Nadifloxacin--oxalic acid (2/1)
;
_chemical_name_systematic
'9-Fluoro-8-(4-hydroxypiperidin-1-yl)-5-methyl-1-oxo-6,7-dihydro-1<i>H</i>,5<i>H</i>-pyrido[3,2,1-<i>ij</i>]quinoline-2-carboxylic acid--oxalic acid (2/1)'
_space_group_crystal_system triclinic
_space_group_IT_number 2
_space_group_name_Hall '-P 1'
_space_group_name_H-M_alt 'P -1'
_atom_sites_solution_hydrogens mixed
_atom_sites_solution_primary dual
_atom_sites_solution_secondary difmap
_audit_creation_method SHELXL-2018/3
_cell_angle_alpha 100.099(2)
_cell_angle_beta 97.556(2)
_cell_angle_gamma 109.858(2)
_cell_formula_units_Z 2
_cell_length_a 8.8187(4)
_cell_length_b 9.6963(4)
_cell_length_c 12.3804(6)
_cell_measurement_reflns_used 9915
_cell_measurement_temperature 297(2)
_cell_measurement_theta_max 30.46
_cell_measurement_theta_min 3.17
_cell_volume 959.16(8)
_computing_cell_refinement
;
APEX3/SAINT (Bruker, 2016)
;
_computing_data_collection
;
APEX3 (Bruker, 2016)
;
_computing_data_reduction
;
SAINT/XPREP (Bruker, 2016)
;
_computing_molecular_graphics
;
ORTEP-3 for Windows (Farrugia, 2012) and Mercury (Macrae et al., <i>et
al.</i>,
2020)
;
_computing_publication_material
;
<i>SHELXL2018/3</i> (Sheldrick, 2015b)
;
_computing_structure_refinement
;
<i>SHELXL2018/3</i> (Sheldrick, 2015b)
;
_computing_structure_solution
;
<i>SHELXT2018/2</i> (Sheldrick, 2015a)
;
_diffrn_ambient_temperature 297(2)
_diffrn_measured_fraction_theta_full 0.999
_diffrn_measured_fraction_theta_max 0.999
_diffrn_measurement_device_type 'Bruker D8 VENTURE diffractometer with PHOTON II detector'
_diffrn_measurement_method '\w and \f scan'
_diffrn_radiation_monochromator graphite
_diffrn_radiation_source 'fine-focus sealed tube'
_diffrn_radiation_type MoK\a
_diffrn_radiation_wavelength 0.71073
_diffrn_reflns_av_R_equivalents 0.0661
_diffrn_reflns_av_unetI/netI 0.0313
_diffrn_reflns_limit_h_max 10
_diffrn_reflns_limit_h_min -10
_diffrn_reflns_limit_k_max 11
_diffrn_reflns_limit_k_min -11
_diffrn_reflns_limit_l_max 15
_diffrn_reflns_limit_l_min -15
_diffrn_reflns_number 40338
_diffrn_reflns_theta_full 25.242
_diffrn_reflns_theta_max 25.998
_diffrn_reflns_theta_min 2.510
_exptl_absorpt_coefficient_mu 0.110
_exptl_absorpt_correction_T_max 0.960
_exptl_absorpt_correction_T_min 0.680
_exptl_absorpt_correction_type multi-scan
_exptl_absorpt_process_details
;
(SADABS; Bruker, 2016)
;
_exptl_crystal_colour colourless
_exptl_crystal_density_diffrn 1.404
_exptl_crystal_description block
_exptl_crystal_F_000 426
_exptl_crystal_size_max 0.230
_exptl_crystal_size_mid 0.180
_exptl_crystal_size_min 0.054
_refine_diff_density_max 0.816
_refine_diff_density_min -0.365
_refine_ls_extinction_method none
_refine_ls_goodness_of_fit_ref 1.069
_refine_ls_hydrogen_treatment mixed
_refine_ls_matrix_type full
_refine_ls_number_parameters 274
_refine_ls_number_reflns 3753
_refine_ls_number_restraints 0
_refine_ls_restrained_S_all 1.069
_refine_ls_R_factor_all 0.0775
_refine_ls_R_factor_gt 0.0623
_refine_ls_shift/su_max 0.000
_refine_ls_shift/su_mean 0.000
_refine_ls_structure_factor_coef Fsqd
_refine_ls_weighting_details 'w=1/[\s^2^(Fo^2^)+(0.1129P)^2^+0.4888P] where P=(Fo^2^+2Fc^2^)/3'
_refine_ls_weighting_scheme calc
_refine_ls_wR_factor_gt 0.1845
_refine_ls_wR_factor_ref 0.2036
_reflns_number_gt 2936
_reflns_number_total 3753
_reflns_threshold_expression 'I > 2\s(I)'
_cod_data_source_file mw2196sup1.cif
_cod_data_source_block I
_cod_depositor_comments 'Adding full bibliography for 2244230.cif.'
_cod_database_code 2244230
_cod_database_fobs_code 2244230
_shelx_space_group_comment
;
The symmetry employed for this shelxl refinement is uniquely defined
by the following loop, which should always be used as a source of
symmetry information in preference to the above space-group names.
They are only intended as comments.
;
_shelx_estimated_absorpt_t_min 0.975
_shelx_estimated_absorpt_t_max 0.994

loop_
_space_group_symop_operation_xyz
'x, y, z'
'-x, -y, -z'

loop_
_atom_site_type_symbol
_atom_site_label
_atom_site_fract_x
_atom_site_fract_y
_atom_site_fract_z
_atom_site_U_iso_or_equiv
_atom_site_adp_type
_atom_site_calc_flag
_atom_site_occupancy
_atom_site_disorder_assembly
_atom_site_disorder_group
C C1 0.7236(3) 0.5092(3) 0.5094(2) 0.0446(6) Uani d 1 . .
H H1A 0.786613 0.448224 0.487203 0.054 Uiso calc 1 . .
H H1B 0.610683 0.442369 0.503059 0.054 Uiso calc 1 . .
C C2 0.7960(3) 0.6000(3) 0.6298(2) 0.0483(6) Uani d 1 . .
H H2A 0.729953 0.657665 0.652556 0.058 Uiso calc 1 . .
H H2B 0.793775 0.531942 0.678930 0.058 Uiso calc 1 . .
C C3 0.9705(3) 0.7053(3) 0.64044(19) 0.0409(5) Uani d 1 . .
H H3 1.036372 0.644849 0.620463 0.049 Uiso calc 1 . .
C C4 0.9767(4) 0.8070(3) 0.5603(2) 0.0622(8) Uani d 1 . .
H H4A 1.090432 0.869057 0.563484 0.075 Uiso calc 1 . .
H H4B 0.919365 0.873448 0.582464 0.075 Uiso calc 1 . .
C C5 0.8971(4) 0.7143(3) 0.4413(2) 0.0553(7) Uani d 1 . .
H H5A 0.895998 0.781043 0.391546 0.066 Uiso calc 1 . .
H H5B 0.960975 0.655339 0.416318 0.066 Uiso calc 1 . .
C C6 0.6212(3) 0.5592(3) 0.32960(19) 0.0373(5) Uani d 1 . .
C C7 0.5750(3) 0.4119(3) 0.2639(2) 0.0389(5) Uani d 1 . .
C C8 0.4657(3) 0.3567(3) 0.16488(19) 0.0383(5) Uani d 1 . .
H H8 0.437499 0.257443 0.125721 0.046 Uiso calc 1 . .
C C9 0.3953(3) 0.4508(2) 0.12182(18) 0.0341(5) Uani d 1 . .
C C10 0.4407(3) 0.5999(3) 0.18365(19) 0.0363(5) Uani d 1 . .
C C11 0.5518(3) 0.6541(3) 0.2878(2) 0.0438(6) Uani d 1 . .
C C12 0.5871(5) 0.8099(3) 0.3573(3) 0.0769(11) Uani d 1 . .
H H12A 0.686634 0.881068 0.343893 0.092 Uiso calc 1 . .
H H12B 0.603838 0.809967 0.436303 0.092 Uiso calc 1 . .
C C13 0.4368(6) 0.8586(4) 0.3244(3) 0.0826(11) Uani d 1 . .
H H13A 0.338644 0.791540 0.342407 0.099 Uiso calc 1 . .
H H13B 0.460161 0.960507 0.366295 0.099 Uiso calc 1 . .
C C14 0.4095(4) 0.8514(3) 0.2020(2) 0.0561(7) Uani d 1 . .
H H14 0.311979 0.876237 0.183147 0.067 Uiso calc 1 . .
C C15 0.2626(3) 0.6402(3) 0.0415(2) 0.0434(6) Uani d 1 . .
H H15 0.218651 0.705629 0.015085 0.052 Uiso calc 1 . .
C C16 0.2152(3) 0.4969(3) -0.02349(19) 0.0394(5) Uani d 1 . .
C C17 0.2785(3) 0.3925(3) 0.01480(19) 0.0368(5) Uani d 1 . .
C C18 0.0973(3) 0.4525(3) -0.1316(2) 0.0477(6) Uani d 1 . .
C C19 0.5417(6) 0.9504(4) 0.1580(4) 0.0956(13) Uani d 1 . .
H H19A 0.507225 0.933707 0.078356 0.143 Uiso calc 1 . .
H H19B 0.564730 1.053863 0.192970 0.143 Uiso calc 1 . .
H H19C 0.639225 0.928141 0.173803 0.143 Uiso calc 1 . .
N N1 0.3677(3) 0.6916(2) 0.14029(17) 0.0433(5) Uani d 1 . .
N N2 0.7286(3) 0.6134(2) 0.43631(16) 0.0421(5) Uani d 1 . .
O O1 0.0470(3) 0.5392(3) -0.17064(18) 0.0693(6) Uani d 1 . .
O O2 0.0451(3) 0.3099(2) -0.18472(17) 0.0653(6) Uani d 1 . .
O O3 0.2365(3) 0.2583(2) -0.03941(15) 0.0532(5) Uani d 1 . .
O O4 1.0425(3) 0.7963(2) 0.75214(15) 0.0552(5) Uani d 1 . .
F F1 0.6444(2) 0.31952(17) 0.30200(13) 0.0590(5) Uani d 1 . .
H H4 1.051(5) 0.732(5) 0.791(3) 0.093(13) Uiso d 1 . .
H H2 0.103(6) 0.276(5) -0.142(4) 0.112(16) Uiso d 1 . .
C C20 0.9337(3) 1.0187(3) 0.9660(2) 0.0412(6) Uani d 1 . .
O O5 0.8664(3) 1.0949(2) 1.01002(15) 0.0561(5) Uani d 1 . .
O O6 0.8992(3) 0.9631(2) 0.85737(15) 0.0536(5) Uani d 1 . .
H H6 0.950(5) 0.913(5) 0.834(4) 0.092(14) Uiso d 1 . .

loop_
_atom_site_aniso_label
_atom_site_aniso_U_11
_atom_site_aniso_U_22
_atom_site_aniso_U_33
_atom_site_aniso_U_12
_atom_site_aniso_U_13
_atom_site_aniso_U_23
C1 0.0415(13) 0.0485(13) 0.0435(14) 0.0148(11) 0.0034(10) 0.0178(11)
C2 0.0440(14) 0.0684(17) 0.0382(13) 0.0241(12) 0.0092(10) 0.0195(12)
C3 0.0438(13) 0.0481(13) 0.0298(11) 0.0211(11) 0.0023(9) 0.0026(9)
C4 0.0716(19) 0.0521(16) 0.0402(15) 0.0018(14) -0.0051(13) 0.0095(12)
C5 0.0579(17) 0.0545(15) 0.0343(13) 0.0001(13) -0.0008(11) 0.0119(11)
C6 0.0375(12) 0.0398(12) 0.0336(12) 0.0151(10) 0.0024(9) 0.0087(9)
C7 0.0409(13) 0.0393(12) 0.0414(13) 0.0216(10) 0.0055(10) 0.0108(10)
C8 0.0426(13) 0.0344(11) 0.0389(12) 0.0181(10) 0.0067(10) 0.0048(9)
C9 0.0355(11) 0.0354(11) 0.0334(11) 0.0143(9) 0.0094(9) 0.0089(9)
C10 0.0409(12) 0.0362(11) 0.0350(12) 0.0180(9) 0.0061(9) 0.0099(9)
C11 0.0535(15) 0.0369(12) 0.0385(13) 0.0183(11) 0.0005(11) 0.0063(10)
C12 0.121(3) 0.0481(16) 0.0536(18) 0.0454(18) -0.0242(18) -0.0043(13)
C13 0.114(3) 0.065(2) 0.067(2) 0.051(2) -0.004(2) -0.0057(16)
C14 0.0712(19) 0.0397(13) 0.0593(17) 0.0322(13) -0.0038(14) 0.0053(12)
C15 0.0500(14) 0.0463(13) 0.0405(13) 0.0241(11) 0.0058(11) 0.0166(10)
C16 0.0411(13) 0.0466(13) 0.0350(12) 0.0179(10) 0.0100(10) 0.0161(10)
C17 0.0378(12) 0.0392(12) 0.0337(11) 0.0140(9) 0.0091(9) 0.0090(9)
C18 0.0507(15) 0.0589(15) 0.0347(13) 0.0191(12) 0.0081(11) 0.0170(11)
C19 0.114(3) 0.0472(18) 0.110(3) 0.0189(19) 0.006(3) 0.0145(19)
N1 0.0534(12) 0.0386(11) 0.0415(11) 0.0242(9) 0.0019(9) 0.0099(8)
N2 0.0453(11) 0.0430(11) 0.0349(10) 0.0148(9) 0.0002(8) 0.0107(8)
O1 0.0829(16) 0.0725(14) 0.0525(12) 0.0332(12) -0.0100(11) 0.0234(10)
O2 0.0846(16) 0.0617(13) 0.0379(11) 0.0229(11) -0.0088(10) 0.0073(9)
O3 0.0690(13) 0.0427(10) 0.0407(10) 0.0210(9) -0.0027(8) 0.0015(7)
O4 0.0696(13) 0.0608(12) 0.0309(9) 0.0292(10) -0.0026(8) -0.0004(8)
F1 0.0711(11) 0.0514(9) 0.0583(10) 0.0405(8) -0.0105(8) 0.0040(7)
C20 0.0503(14) 0.0362(11) 0.0362(12) 0.0201(10) -0.0004(10) 0.0053(9)
O5 0.0732(13) 0.0612(12) 0.0443(10) 0.0454(10) 0.0012(9) 0.0052(8)
O6 0.0681(13) 0.0586(11) 0.0337(9) 0.0343(10) -0.0064(8) 0.0006(8)

loop_
_atom_type_symbol
_atom_type_description
_atom_type_scat_dispersion_real
_atom_type_scat_dispersion_imag
_atom_type_scat_source
C C 0.0033 0.0016 'International Tables Vol C Tables 4.2.6.8 and 6.1.1.4'
H H 0.0000 0.0000 'International Tables Vol C Tables 4.2.6.8 and 6.1.1.4'
N N 0.0061 0.0033 'International Tables Vol C Tables 4.2.6.8 and 6.1.1.4'
O O 0.0106 0.0060 'International Tables Vol C Tables 4.2.6.8 and 6.1.1.4'
F F 0.0171 0.0103 'International Tables Vol C Tables 4.2.6.8 and 6.1.1.4'

loop_
_geom_angle_atom_site_label_1
_geom_angle_atom_site_label_2
_geom_angle_atom_site_label_3
_geom_angle_site_symmetry_1
_geom_angle_site_symmetry_3
_geom_angle
_geom_angle_publ_flag
N2 C1 C2 . . 108.9(2) ?
N2 C1 H1A . . 109.9 ?
C2 C1 H1A . . 109.9 ?
N2 C1 H1B . . 109.9 ?
C2 C1 H1B . . 109.9 ?
H1A C1 H1B . . 108.3 ?
C3 C2 C1 . . 110.4(2) ?
C3 C2 H2A . . 109.6 ?
C1 C2 H2A . . 109.6 ?
C3 C2 H2B . . 109.6 ?
C1 C2 H2B . . 109.6 ?
H2A C2 H2B . . 108.1 ?
O4 C3 C2 . . 112.4(2) ?
O4 C3 C4 . . 109.1(2) ?
C2 C3 C4 . . 110.1(2) ?
O4 C3 H3 . . 108.4 ?
C2 C3 H3 . . 108.4 ?
C4 C3 H3 . . 108.4 ?
C3 C4 C5 . . 110.6(2) ?
C3 C4 H4A . . 109.5 ?
C5 C4 H4A . . 109.5 ?
C3 C4 H4B . . 109.5 ?
C5 C4 H4B . . 109.5 ?
H4A C4 H4B . . 108.1 ?
N2 C5 C4 . . 110.3(2) ?
N2 C5 H5A . . 109.6 ?
C4 C5 H5A . . 109.6 ?
N2 C5 H5B . . 109.6 ?
C4 C5 H5B . . 109.6 ?
H5A C5 H5B . . 108.1 ?
C11 C6 C7 . . 117.4(2) ?
C11 C6 N2 . . 119.0(2) ?
C7 C6 N2 . . 123.6(2) ?
C8 C7 F1 . . 118.0(2) ?
C8 C7 C6 . . 123.9(2) ?
F1 C7 C6 . . 118.1(2) ?
C7 C8 C9 . . 119.3(2) ?
C7 C8 H8 . . 120.4 ?
C9 C8 H8 . . 120.4 ?
C8 C9 C10 . . 118.7(2) ?
C8 C9 C17 . . 119.6(2) ?
C10 C9 C17 . . 121.7(2) ?
N1 C10 C9 . . 118.0(2) ?
N1 C10 C11 . . 120.8(2) ?
C9 C10 C11 . . 121.1(2) ?
C6 C11 C10 . . 119.5(2) ?
C6 C11 C12 . . 120.2(2) ?
C10 C11 C12 . . 120.1(2) ?
C11 C12 C13 . . 109.2(3) ?
C11 C12 H12A . . 109.8 ?
C13 C12 H12A . . 109.8 ?
C11 C12 H12B . . 109.8 ?
C13 C12 H12B . . 109.8 ?
H12A C12 H12B . . 108.3 ?
C14 C13 C12 . . 108.7(3) ?
C14 C13 H13A . . 110.0 ?
C12 C13 H13A . . 110.0 ?
C14 C13 H13B . . 110.0 ?
C12 C13 H13B . . 110.0 ?
H13A C13 H13B . . 108.3 ?
C19 C14 C13 . . 118.6(3) ?
C19 C14 N1 . . 108.4(3) ?
C13 C14 N1 . . 108.4(2) ?
C19 C14 H14 . . 107.0 ?
C13 C14 H14 . . 107.0 ?
N1 C14 H14 . . 107.0 ?
N1 C15 C16 . . 124.0(2) ?
N1 C15 H15 . . 118.0 ?
C16 C15 H15 . . 118.0 ?
C15 C16 C17 . . 119.7(2) ?
C15 C16 C18 . . 119.1(2) ?
C17 C16 C18 . . 121.2(2) ?
O3 C17 C16 . . 122.8(2) ?
O3 C17 C9 . . 121.5(2) ?
C16 C17 C9 . . 115.8(2) ?
O1 C18 O2 . . 120.3(2) ?
O1 C18 C16 . . 123.6(3) ?
O2 C18 C16 . . 116.1(2) ?
C14 C19 H19A . . 109.5 ?
C14 C19 H19B . . 109.5 ?
H19A C19 H19B . . 109.5 ?
C14 C19 H19C . . 109.5 ?
H19A C19 H19C . . 109.5 ?
H19B C19 H19C . . 109.5 ?
C15 N1 C10 . . 120.8(2) ?
C15 N1 C14 . . 118.32(19) ?
C10 N1 C14 . . 120.8(2) ?
C6 N2 C5 . . 116.53(19) ?
C6 N2 C1 . . 118.84(19) ?
C5 N2 C1 . . 111.8(2) ?
C18 O2 H2 . . 101(3) ?
C3 O4 H4 . . 104(3) ?
O5 C20 O6 . . 122.4(2) ?
O5 C20 C20 . 2_777 121.6(3) ?
O6 C20 C20 . 2_777 116.1(3) ?
C20 O6 H6 . . 117(3) ?

loop_
_geom_bond_atom_site_label_1
_geom_bond_atom_site_label_2
_geom_bond_site_symmetry_2
_geom_bond_distance
_geom_bond_publ_flag
C1 N2 . 1.464(3) ?
C1 C2 . 1.520(4) ?
C1 H1A . 0.9700 ?
C1 H1B . 0.9700 ?
C2 C3 . 1.504(4) ?
C2 H2A . 0.9700 ?
C2 H2B . 0.9700 ?
C3 O4 . 1.433(3) ?
C3 C4 . 1.510(4) ?
C3 H3 . 0.9800 ?
C4 C5 . 1.519(4) ?
C4 H4A . 0.9700 ?
C4 H4B . 0.9700 ?
C5 N2 . 1.461(3) ?
C5 H5A . 0.9700 ?
C5 H5B . 0.9700 ?
C6 C11 . 1.399(3) ?
C6 C7 . 1.406(3) ?
C6 N2 . 1.417(3) ?
C7 C8 . 1.351(3) ?
C7 F1 . 1.358(3) ?
C8 C9 . 1.404(3) ?
C8 H8 . 0.9300 ?
C9 C10 . 1.405(3) ?
C9 C17 . 1.456(3) ?
C10 N1 . 1.400(3) ?
C10 C11 . 1.407(3) ?
C11 C12 . 1.508(4) ?
C12 C13 . 1.580(5) ?
C12 H12A . 0.9700 ?
C12 H12B . 0.9700 ?
C13 C14 . 1.488(5) ?
C13 H13A . 0.9700 ?
C13 H13B . 0.9700 ?
C14 C19 . 1.473(6) ?
C14 N1 . 1.497(3) ?
C14 H14 . 0.9800 ?
C15 N1 . 1.333(3) ?
C15 C16 . 1.371(3) ?
C15 H15 . 0.9300 ?
C16 C17 . 1.429(3) ?
C16 C18 . 1.478(3) ?
C17 O3 . 1.258(3) ?
C18 O1 . 1.216(3) ?
C18 O2 . 1.313(3) ?
C19 H19A . 0.9600 ?
C19 H19B . 0.9600 ?
C19 H19C . 0.9600 ?
O2 H2 . 0.87(5) ?
O4 H4 . 0.87(4) ?
C20 O5 . 1.199(3) ?
C20 O6 . 1.311(3) ?
C20 C20 2_777 1.531(5) ?
O6 H6 . 0.81(4) ?

loop_
_geom_hbond_atom_site_label_D
_geom_hbond_atom_site_label_H
_geom_hbond_atom_site_label_A
_geom_hbond_site_symmetry_A
_geom_hbond_distance_DH
_geom_hbond_distance_HA
_geom_hbond_distance_DA
_geom_hbond_angle_DHA
_geom_hbond_publ_flag
C15 H15 O5 2_676 0.93 2.35 3.266(3) 167 yes
C19 H19B F1 1_565 0.96 2.50 3.456(4) 174 yes
O4 H4 O1 1_656 0.87(4) 1.99(4) 2.833(3) 161(4) yes
O2 H2 O3 . 0.87(5) 1.68(5) 2.536(3) 165(5) yes
O6 H6 O4 . 0.81(4) 1.85(4) 2.644(3) 169(4) yes

loop_
_geom_torsion_atom_site_label_1
_geom_torsion_atom_site_label_2
_geom_torsion_atom_site_label_3
_geom_torsion_atom_site_label_4
_geom_torsion_site_symmetry_1
_geom_torsion_site_symmetry_2
_geom_torsion_site_symmetry_3
_geom_torsion_site_symmetry_4
_geom_torsion
_geom_torsion_publ_flag
N2 C1 C2 C3 . . . . -58.9(3) ?
C1 C2 C3 O4 . . . . 178.4(2) ?
C1 C2 C3 C4 . . . . 56.6(3) ?
O4 C3 C4 C5 . . . . -178.5(2) ?
C2 C3 C4 C5 . . . . -54.7(3) ?
C3 C4 C5 N2 . . . . 55.8(4) ?
C11 C6 C7 C8 . . . . -1.5(4) ?
N2 C6 C7 C8 . . . . 176.2(2) ?
C11 C6 C7 F1 . . . . 178.4(2) ?
N2 C6 C7 F1 . . . . -3.8(4) ?
F1 C7 C8 C9 . . . . -178.3(2) ?
C6 C7 C8 C9 . . . . 1.6(4) ?
C7 C8 C9 C10 . . . . -0.2(3) ?
C7 C8 C9 C17 . . . . 179.5(2) ?
C8 C9 C10 N1 . . . . -179.2(2) ?
C17 C9 C10 N1 . . . . 1.1(3) ?
C8 C9 C10 C11 . . . . -1.3(3) ?
C17 C9 C10 C11 . . . . 179.0(2) ?
C7 C6 C11 C10 . . . . 0.0(4) ?
N2 C6 C11 C10 . . . . -177.9(2) ?
C7 C6 C11 C12 . . . . 175.9(3) ?
N2 C6 C11 C12 . . . . -1.9(4) ?
N1 C10 C11 C6 . . . . 179.2(2) ?
C9 C10 C11 C6 . . . . 1.4(4) ?
N1 C10 C11 C12 . . . . 3.3(4) ?
C9 C10 C11 C12 . . . . -174.6(3) ?
C6 C11 C12 C13 . . . . -151.7(3) ?
C10 C11 C12 C13 . . . . 24.2(4) ?
C11 C12 C13 C14 . . . . -57.1(4) ?
C12 C13 C14 C19 . . . . -62.3(4) ?
C12 C13 C14 N1 . . . . 61.7(4) ?
N1 C15 C16 C17 . . . . 0.7(4) ?
N1 C15 C16 C18 . . . . 179.9(2) ?
C15 C16 C17 O3 . . . . 178.0(2) ?
C18 C16 C17 O3 . . . . -1.1(4) ?
C15 C16 C17 C9 . . . . -1.7(3) ?
C18 C16 C17 C9 . . . . 179.2(2) ?
C8 C9 C17 O3 . . . . 1.3(3) ?
C10 C9 C17 O3 . . . . -178.9(2) ?
C8 C9 C17 C16 . . . . -178.9(2) ?
C10 C9 C17 C16 . . . . 0.8(3) ?
C15 C16 C18 O1 . . . . 5.1(4) ?
C17 C16 C18 O1 . . . . -175.8(2) ?
C15 C16 C18 O2 . . . . -173.8(2) ?
C17 C16 C18 O2 . . . . 5.3(4) ?
C16 C15 N1 C10 . . . . 1.3(4) ?
C16 C15 N1 C14 . . . . 179.5(3) ?
C9 C10 N1 C15 . . . . -2.2(4) ?
C11 C10 N1 C15 . . . . 179.9(2) ?
C9 C10 N1 C14 . . . . 179.6(2) ?
C11 C10 N1 C14 . . . . 1.7(4) ?
C19 C14 N1 C15 . . . . -83.7(3) ?
C13 C14 N1 C15 . . . . 146.4(3) ?
C19 C14 N1 C10 . . . . 94.5(3) ?
C13 C14 N1 C10 . . . . -35.4(4) ?
C11 C6 N2 C5 . . . . -78.3(3) ?
C7 C6 N2 C5 . . . . 104.0(3) ?
C11 C6 N2 C1 . . . . 143.2(2) ?
C7 C6 N2 C1 . . . . -34.5(3) ?
C4 C5 N2 C6 . . . . 159.0(2) ?
C4 C5 N2 C1 . . . . -59.7(3) ?
C2 C1 N2 C6 . . . . -158.9(2) ?
C2 C1 N2 C5 . . . . 60.9(3) ?
